data_7107859
loop_
_publ_author_name
'Berit Topolinski'
'Bernd M. Schmidt'
'Michael Kathan'
'Sergej I. Troyanov'
'Dieter Lentz'

_publ_section_title
;
 Corannulenylferrocenes: towards a 1D, non-covalent metal-organic nanowire
;
_journal_name_full Chem.Commun.
_journal_page_first 6298
_journal_paper_doi 10.1039/c2cc32275g
_journal_volume 48
_journal_year 2012
_chemical_formula_sum 'C30 H18 Fe'
_chemical_formula_weight 434.29
_chemical_name_systematic
;
?
;
_space_group_IT_number 43
_symmetry_cell_setting orthorhombic
_symmetry_space_group_name_Hall 'F 2 -2d'
_symmetry_space_group_name_H-M 'F d d 2'
_atom_sites_solution_hydrogens geom
_atom_sites_solution_primary direct
_atom_sites_solution_secondary difmap
_audit_creation_method SHELXL-97
_cell_angle_alpha 90.00
_cell_angle_beta 90.00
_cell_angle_gamma 90.00
_cell_formula_units_Z 16
_cell_length_a 22.011(5)
_cell_length_b 43.742(9)
_cell_length_c 8.1622(17)
_cell_measurement_reflns_used 976
_cell_measurement_temperature 133(2)
_cell_measurement_theta_max 27.9
_cell_measurement_theta_min 2.7
_cell_volume 7859(3)
_computing_cell_refinement 'SAINT (Bruker-AXS)'
_computing_data_collection 'SMART (Bruker-AXS)'
_computing_data_reduction 'SAINT (Bruker-AXS)'
_computing_structure_refinement 'SHELXL-97 (Sheldrick, 1997)'
_computing_structure_solution 'SHELXS-97 (Sheldrick, 1990)'
_diffrn_ambient_temperature 133(2)
_diffrn_measured_fraction_theta_full 0.995
_diffrn_measured_fraction_theta_max 0.995
_diffrn_measurement_device_type 'Bruker-AXS SMART CCD'
_diffrn_measurement_method 'omega scan'
_diffrn_radiation_monochromator graphite
_diffrn_radiation_source 'sealed tube'
_diffrn_radiation_type MoK\a
_diffrn_radiation_wavelength 0.71073
_diffrn_reflns_av_R_equivalents 0.0455
_diffrn_reflns_av_sigmaI/netI 0.0474
_diffrn_reflns_limit_h_max 29
_diffrn_reflns_limit_h_min -31
_diffrn_reflns_limit_k_max 62
_diffrn_reflns_limit_k_min -62
_diffrn_reflns_limit_l_max 11
_diffrn_reflns_limit_l_min -10
_diffrn_reflns_number 25166
_diffrn_reflns_theta_full 30.57
_diffrn_reflns_theta_max 30.57
_diffrn_reflns_theta_min 1.86
_exptl_absorpt_coefficient_mu 0.783
_exptl_absorpt_correction_T_max 0.862
_exptl_absorpt_correction_T_min 0.744
_exptl_absorpt_correction_type multi-scan
_exptl_absorpt_process_details 'SADABS (Bruker-AXS)'
_exptl_crystal_colour orange
_exptl_crystal_density_diffrn 1.468
_exptl_crystal_density_method 'not measured'
_exptl_crystal_description platelett
_exptl_crystal_F_000 3584
_exptl_crystal_size_max 0.5
_exptl_crystal_size_mid 0.2
_exptl_crystal_size_min 0.03
_refine_diff_density_max 0.950
_refine_diff_density_min -0.290
_refine_diff_density_rms 0.085
_refine_ls_abs_structure_details 'Flack H D (1983), Acta Cryst. A39, 876-881'
_refine_ls_abs_structure_Flack -0.045(13)
_refine_ls_extinction_method none
_refine_ls_goodness_of_fit_ref 1.081
_refine_ls_hydrogen_treatment constr
_refine_ls_matrix_type full
_refine_ls_number_parameters 280
_refine_ls_number_reflns 5905
_refine_ls_number_restraints 1
_refine_ls_restrained_S_all 1.081
_refine_ls_R_factor_all 0.0554
_refine_ls_R_factor_gt 0.0429
_refine_ls_shift/su_max 0.001
_refine_ls_shift/su_mean 0.000
_refine_ls_structure_factor_coef Fsqd
_refine_ls_weighting_details 'calc w=1/[\s^2^(Fo^2^)+(0.0507P)^2^+4.3761P] where P=(Fo^2^+2Fc^2^)/3'
_refine_ls_weighting_scheme calc
_refine_ls_wR_factor_gt 0.0925
_refine_ls_wR_factor_ref 0.0978
_reflns_number_gt 5031
_reflns_number_total 5905
_reflns_threshold_expression >2sigma(I)
_cod_data_source_file c2cc32275g.txt
_cod_data_source_block fcc20a
_cod_original_cell_volume 7858(3)
_cod_original_sg_symbol_H-M Fdd2
_cod_database_code 7107859

loop_
_symmetry_equiv_pos_as_xyz
'x, y, z'
'-x, -y, z'
'x+1/4, -y+1/4, z+1/4'
'-x+1/4, y+1/4, z+1/4'
'x, y+1/2, z+1/2'
'-x, -y+1/2, z+1/2'
'x+1/4, -y+3/4, z+3/4'
'-x+1/4, y+3/4, z+3/4'
'x+1/2, y, z+1/2'
'-x+1/2, -y, z+1/2'
'x+3/4, -y+1/4, z+3/4'
'-x+3/4, y+1/4, z+3/4'
'x+1/2, y+1/2, z'
'-x+1/2, -y+1/2, z'
'x+3/4, -y+3/4, z+1/4'
'-x+3/4, y+3/4, z+1/4'

loop_
_atom_site_label
_atom_site_type_symbol
_atom_site_fract_x
_atom_site_fract_y
_atom_site_fract_z
_atom_site_U_iso_or_equiv
_atom_site_adp_type
_atom_site_occupancy
_atom_site_symmetry_multiplicity
_atom_site_calc_flag
_atom_site_refinement_flags
Fe1 Fe 0.913442(14) 0.209936(7) 0.68690(4) 0.01510(8) Uani 1 1 d .
C1 C 0.82662(11) 0.19678(5) 0.7418(3) 0.0216(5) Uani 1 1 d .
H1 H 0.7962 0.1909 0.6656 0.026 Uiso 1 1 calc R
C2 C 0.86924(12) 0.17697(6) 0.8175(3) 0.0242(5) Uani 1 1 d .
H2 H 0.8722 0.1555 0.8009 0.029 Uiso 1 1 calc R
C3 C 0.90668(11) 0.19474(6) 0.9222(3) 0.0236(5) Uani 1 1 d .
H3 H 0.9392 0.1873 0.9876 0.028 Uiso 1 1 calc R
C4 C 0.88685(11) 0.22568(6) 0.9117(3) 0.0219(5) Uani 1 1 d .
H4 H 0.9037 0.2425 0.9694 0.026 Uiso 1 1 calc R
C5 C 0.83712(11) 0.22686(5) 0.7990(3) 0.0199(5) Uani 1 1 d .
H5 H 0.8151 0.2446 0.7682 0.024 Uiso 1 1 calc R
C6 C 0.92116(11) 0.20844(5) 0.4394(3) 0.0193(5) Uani 1 1 d .
H6 H 0.8899 0.2032 0.3644 0.023 Uiso 1 1 calc R
C7 C 0.96279(12) 0.18762(5) 0.5127(3) 0.0215(5) Uani 1 1 d .
H7 H 0.9640 0.1662 0.4951 0.026 Uiso 1 1 calc R
C8 C 1.00209(12) 0.20441(6) 0.6159(3) 0.0212(5) Uani 1 1 d .
H8 H 1.0343 0.1962 0.6796 0.025 Uiso 1 1 calc R
C9 C 0.98481(11) 0.23596(5) 0.6079(3) 0.0177(5) Uani 1 1 d .
H9 H 1.0036 0.2523 0.6656 0.021 Uiso 1 1 calc R
C10 C 0.93417(11) 0.23868(5) 0.4974(3) 0.0174(4) Uani 1 1 d .
C11 C 0.90079(10) 0.26671(5) 0.4508(3) 0.0173(4) Uani 1 1 d .
C12 C 0.89846(11) 0.29374(5) 0.5572(3) 0.0163(4) Uani 1 1 d .
C13 C 0.91135(11) 0.29702(5) 0.7299(3) 0.0175(5) Uani 1 1 d .
H13 H 0.9376 0.2827 0.7812 0.021 Uiso 1 1 calc R
C14 C 0.88639(11) 0.32062(5) 0.8240(3) 0.0204(5) Uani 1 1 d .
H14 H 0.8959 0.3216 0.9374 0.025 Uiso 1 1 calc R
C15 C 0.84713(11) 0.34332(5) 0.7555(3) 0.0192(5) Uani 1 1 d .
C16 C 0.80199(12) 0.36257(5) 0.8335(3) 0.0224(5) Uani 1 1 d .
H16 H 0.8049 0.3662 0.9480 0.027 Uiso 1 1 calc R
C17 C 0.75463(12) 0.37585(5) 0.7467(3) 0.0238(5) Uani 1 1 d .
H17 H 0.7262 0.3884 0.8028 0.029 Uiso 1 1 calc R
C18 C 0.74772(11) 0.37096(5) 0.5714(3) 0.0220(5) Uani 1 1 d .
C19 C 0.69356(12) 0.37329(5) 0.4709(3) 0.0264(6) Uani 1 1 d .
H19 H 0.6607 0.3856 0.5073 0.032 Uiso 1 1 calc R
C20 C 0.68871(12) 0.35792(6) 0.3226(4) 0.0282(6) Uani 1 1 d .
H20 H 0.6525 0.3601 0.2604 0.034 Uiso 1 1 calc R
C21 C 0.73670(12) 0.33884(6) 0.2599(3) 0.0238(5) Uani 1 1 d .
C22 C 0.73445(12) 0.31399(6) 0.1441(3) 0.0273(6) Uani 1 1 d .
H22 H 0.7018 0.3131 0.0681 0.033 Uiso 1 1 calc R
C23 C 0.77847(14) 0.29122(6) 0.1399(3) 0.0258(6) Uani 1 1 d .
H23 H 0.7751 0.2753 0.0610 0.031 Uiso 1 1 calc R
C24 C 0.82914(11) 0.29097(5) 0.2518(3) 0.0195(5) Uani 1 1 d .
C25 C 0.86652(11) 0.26612(5) 0.3057(3) 0.0194(5) Uani 1 1 d .
H25 H 0.8682 0.2483 0.2396 0.023 Uiso 1 1 calc R
C26 C 0.86886(11) 0.31855(5) 0.4901(3) 0.0176(5) Uani 1 1 d .
C27 C 0.84405(11) 0.34275(5) 0.5867(3) 0.0182(5) Uani 1 1 d .
C28 C 0.79572(11) 0.35614(5) 0.4972(3) 0.0196(5) Uani 1 1 d .
C29 C 0.79065(11) 0.34089(5) 0.3462(3) 0.0197(5) Uani 1 1 d .
C30 C 0.83555(11) 0.31762(5) 0.3422(3) 0.0190(5) Uani 1 1 d .

loop_
_atom_site_aniso_label
_atom_site_aniso_U_11
_atom_site_aniso_U_22
_atom_site_aniso_U_33
_atom_site_aniso_U_23
_atom_site_aniso_U_13
_atom_site_aniso_U_12
Fe1 0.01609(14) 0.01426(13) 0.01494(14) -0.00032(13) 0.00366(13) 0.00101(13)
C1 0.0193(11) 0.0193(11) 0.0260(13) -0.0038(10) 0.0072(10) -0.0031(9)
C2 0.0251(12) 0.0167(10) 0.0309(14) 0.0025(10) 0.0126(11) 0.0027(9)
C3 0.0248(12) 0.0282(12) 0.0179(12) 0.0074(11) 0.0050(11) 0.0050(10)
C4 0.0263(12) 0.0241(11) 0.0154(13) -0.0017(9) 0.0067(10) -0.0029(10)
C5 0.0213(12) 0.0167(10) 0.0216(12) -0.0001(9) 0.0051(10) 0.0030(9)
C6 0.0231(11) 0.0198(11) 0.0150(11) -0.0024(10) 0.0019(10) -0.0002(8)
C7 0.0256(12) 0.0164(10) 0.0227(12) -0.0029(9) 0.0076(10) 0.0023(9)
C8 0.0194(12) 0.0234(12) 0.0209(12) 0.0009(9) 0.0067(10) 0.0051(9)
C9 0.0163(11) 0.0192(11) 0.0177(11) -0.0005(9) 0.0039(9) 0.0006(9)
C10 0.0179(10) 0.0191(10) 0.0152(10) 0.0001(9) 0.0042(9) 0.0016(9)
C11 0.0170(10) 0.0183(10) 0.0166(11) 0.0010(9) 0.0031(9) 0.0003(8)
C12 0.0165(10) 0.0144(10) 0.0180(12) 0.0003(8) -0.0006(9) -0.0038(8)
C13 0.0184(11) 0.0168(10) 0.0172(13) 0.0016(8) -0.0037(9) 0.0022(9)
C14 0.0245(12) 0.0203(11) 0.0164(12) -0.0013(9) -0.0049(10) -0.0032(9)
C15 0.0182(11) 0.0139(10) 0.0255(13) -0.0024(9) -0.0025(10) -0.0043(8)
C16 0.0261(13) 0.0168(11) 0.0242(13) -0.0063(9) -0.0014(10) -0.0041(9)
C17 0.0251(13) 0.0147(10) 0.0315(14) -0.0050(10) 0.0040(11) 0.0018(9)
C18 0.0210(12) 0.0141(10) 0.0307(14) 0.0043(9) -0.0012(11) -0.0029(9)
C19 0.0211(12) 0.0191(11) 0.0391(18) 0.0065(10) -0.0029(11) 0.0020(9)
C20 0.0222(12) 0.0262(12) 0.0362(16) 0.0108(11) -0.0112(12) 0.0006(10)
C21 0.0265(13) 0.0211(11) 0.0239(13) 0.0074(10) -0.0066(10) -0.0035(10)
C22 0.0241(13) 0.0326(14) 0.0253(14) 0.0060(11) -0.0119(10) -0.0056(10)
C23 0.0328(14) 0.0289(13) 0.0158(12) -0.0003(10) -0.0058(10) -0.0063(11)
C24 0.0212(12) 0.0244(12) 0.0127(10) 0.0017(9) 0.0012(9) -0.0009(9)
C25 0.0227(12) 0.0211(11) 0.0145(11) -0.0028(9) 0.0036(9) -0.0035(9)
C26 0.0173(11) 0.0174(10) 0.0180(11) 0.0023(9) 0.0010(9) -0.0041(8)
C27 0.0161(11) 0.0137(10) 0.0247(13) 0.0017(9) -0.0020(9) -0.0057(9)
C28 0.0185(11) 0.0136(10) 0.0268(12) 0.0048(9) -0.0013(9) -0.0031(9)
C29 0.0199(12) 0.0203(11) 0.0190(12) 0.0080(9) -0.0024(10) -0.0039(9)
C30 0.0202(11) 0.0192(11) 0.0174(12) 0.0043(9) 0.0007(9) -0.0056(9)

loop_
_atom_type_symbol
_atom_type_description
_atom_type_scat_dispersion_real
_atom_type_scat_dispersion_imag
_atom_type_scat_source
C C 0.0033 0.0016 'International Tables Vol C Tables 4.2.6.8 and 6.1.1.4'
H H 0.0000 0.0000 'International Tables Vol C Tables 4.2.6.8 and 6.1.1.4'
Fe Fe 0.3463 0.8444 'International Tables Vol C Tables 4.2.6.8 and 6.1.1.4'

loop_
_geom_angle_atom_site_label_1
_geom_angle_atom_site_label_2
_geom_angle_atom_site_label_3
_geom_angle
C6 Fe1 C3 159.11(10)
C6 Fe1 C7 40.98(10)
C3 Fe1 C7 122.70(10)
C6 Fe1 C2 122.52(10)
C3 Fe1 C2 40.72(11)
C7 Fe1 C2 106.28(11)
C6 Fe1 C10 41.22(9)
C3 Fe1 C10 158.40(10)
C7 Fe1 C10 69.38(10)
C2 Fe1 C10 159.43(11)
C6 Fe1 C9 68.86(10)
C3 Fe1 C9 122.35(11)
C7 Fe1 C9 68.72(10)
C2 Fe1 C9 157.65(10)
C10 Fe1 C9 41.19(10)
C6 Fe1 C1 106.69(10)
C3 Fe1 C1 68.51(11)
C7 Fe1 C1 121.06(10)
C2 Fe1 C1 40.65(10)
C10 Fe1 C1 123.17(10)
C9 Fe1 C1 160.66(9)
C6 Fe1 C4 158.17(10)
C3 Fe1 C4 40.84(10)
C7 Fe1 C4 159.98(10)
C2 Fe1 C4 68.45(10)
C10 Fe1 C4 122.37(10)
C9 Fe1 C4 108.39(10)
C1 Fe1 C4 68.34(10)
C6 Fe1 C8 68.60(10)
C3 Fe1 C8 107.30(10)
C7 Fe1 C8 40.46(11)
C2 Fe1 C8 121.22(10)
C10 Fe1 C8 69.28(10)
C9 Fe1 C8 40.97(9)
C1 Fe1 C8 156.66(10)
C4 Fe1 C8 124.44(11)
C6 Fe1 C5 121.63(10)
C3 Fe1 C5 68.75(10)
C7 Fe1 C5 156.99(11)
C2 Fe1 C5 68.37(10)
C10 Fe1 C5 107.36(10)
C9 Fe1 C5 124.69(10)
C1 Fe1 C5 40.41(9)
C4 Fe1 C5 40.89(10)
C8 Fe1 C5 161.49(10)
C5 C1 C2 108.4(2)
C5 C1 Fe1 70.02(14)
C2 C1 Fe1 69.47(14)
C3 C2 C1 108.2(2)
C3 C2 Fe1 69.55(14)
C1 C2 Fe1 69.89(14)
C2 C3 C4 107.8(2)
C2 C3 Fe1 69.73(15)
C4 C3 Fe1 69.88(14)
C3 C4 C5 107.9(2)
C3 C4 Fe1 69.28(15)
C5 C4 Fe1 69.77(14)
C1 C5 C4 107.7(2)
C1 C5 Fe1 69.57(14)
C4 C5 Fe1 69.34(13)
C7 C6 C10 108.8(2)
C7 C6 Fe1 69.89(15)
C10 C6 Fe1 70.00(14)
C8 C7 C6 108.2(2)
C8 C7 Fe1 70.19(14)
C6 C7 Fe1 69.12(14)
C7 C8 C9 108.1(2)
C7 C8 Fe1 69.35(14)
C9 C8 Fe1 69.33(13)
C8 C9 C10 108.3(2)
C8 C9 Fe1 69.70(14)
C10 C9 Fe1 69.40(13)
C6 C10 C9 106.6(2)
C6 C10 C11 125.5(2)
C9 C10 C11 127.9(2)
C6 C10 Fe1 68.78(14)
C9 C10 Fe1 69.41(14)
C11 C10 Fe1 126.40(17)
C25 C11 C12 119.7(2)
C25 C11 C10 117.9(2)
C12 C11 C10 122.2(2)
C26 C12 C13 113.7(2)
C26 C12 C11 114.6(2)
C13 C12 C11 130.5(2)
C14 C13 C12 122.1(2)
C13 C14 C15 122.3(2)
C27 C15 C14 114.1(2)
C27 C15 C16 114.6(2)
C14 C15 C16 130.2(2)
C17 C16 C15 122.2(2)
C16 C17 C18 121.3(2)
C28 C18 C19 114.5(3)
C28 C18 C17 114.9(2)
C19 C18 C17 129.2(3)
C20 C19 C18 121.5(2)
C19 C20 C21 122.3(2)
C29 C21 C20 114.3(2)
C29 C21 C22 114.3(2)
C20 C21 C22 130.2(2)
C23 C22 C21 122.2(2)
C22 C23 C24 121.9(2)
C30 C24 C25 114.6(2)
C30 C24 C23 114.2(2)
C25 C24 C23 130.1(2)
C11 C25 C24 123.6(2)
C12 C26 C30 124.2(2)
C12 C26 C27 123.0(2)
C30 C26 C27 107.1(2)
C15 C27 C28 123.0(2)
C15 C27 C26 123.1(2)
C28 C27 C26 108.0(2)
C18 C28 C29 123.2(2)
C18 C28 C27 122.9(3)
C29 C28 C27 108.4(2)
C21 C29 C28 123.0(2)
C21 C29 C30 122.7(2)
C28 C29 C30 107.8(2)
C24 C30 C26 122.1(2)
C24 C30 C29 123.0(2)
C26 C30 C29 108.7(2)

loop_
_geom_bond_atom_site_label_1
_geom_bond_atom_site_label_2
_geom_bond_distance
Fe1 C6 2.028(3)
Fe1 C3 2.038(3)
Fe1 C7 2.038(2)
Fe1 C2 2.040(2)
Fe1 C10 2.044(2)
Fe1 C9 2.045(2)
Fe1 C1 2.045(2)
Fe1 C4 2.045(2)
Fe1 C8 2.050(2)
Fe1 C5 2.051(2)
C1 C5 1.415(3)
C1 C2 1.419(4)
C2 C3 1.419(4)
C3 C4 1.425(4)
C4 C5 1.431(4)
C6 C7 1.424(3)
C6 C10 1.434(3)
C7 C8 1.414(4)
C8 C9 1.433(3)
C9 C10 1.438(3)
C10 C11 1.479(3)
C11 C25 1.405(3)
C11 C12 1.468(3)
C12 C26 1.379(3)
C12 C13 1.445(4)
C13 C14 1.399(3)
C14 C15 1.430(3)
C15 C27 1.379(4)
C15 C16 1.450(3)
C16 C17 1.388(4)
C17 C18 1.454(4)
C18 C28 1.380(4)
C18 C19 1.451(4)
C19 C20 1.389(4)
C20 C21 1.440(4)
C21 C29 1.384(3)
C21 C22 1.441(4)
C22 C23 1.390(4)
C23 C24 1.442(4)
C24 C30 1.387(3)
C24 C25 1.433(3)
C26 C30 1.413(3)
C26 C27 1.428(3)
C27 C28 1.417(3)
C28 C29 1.406(4)
C29 C30 1.419(3)
